data_5910102
loop_
_publ_author_name
'Wyckoff, R. W. G.'

_publ_section_title
;
Pages 108 & 113 from the second edition supplement of The Structure
of Crystals by Wyckoff R W G. published by Reinhold Publishing
Corporation, INC,Camden,N. J. in 1935 
;
_journal_name_full 'The second edition supplement of The Structure of Crystals'
_journal_page_first 108
_journal_page_last 113
_journal_year 1935
_chemical_formula_structural Bi4Si3O12
_chemical_formula_sum 'Bi4 O12 Si3'
_chemical_name_systematic Eulytite
_space_group_IT_number 220
_symmetry_cell_setting cubic
_symmetry_Int_Tables_number 220
_symmetry_space_group_name_Hall 'I -4bd 2c 3'
_symmetry_space_group_name_H-M 'I -4 3 d'
_audit_creation_date 2005-06-11
_audit_creation_method
;
Pages 108 & 113 from the second edition supplement of The Structure
of Crystals by Wyckoff R W G. published by Reinhold Publishing
Corporation, INC,Camden,N. J. in 1935 
;
_audit_update_record 'created by Girish Upreti, Portland State University'
_cell_angle_alpha 90
_cell_angle_beta 90
_cell_angle_gamma 90
_cell_length_a 10.272
_cell_length_b 10.272
_cell_length_c 10.272
_cell_volume 1083.840
_cod_original_formula_sum 'Bi4 Si3 O12'
_cod_database_code 5910102

loop_
_symmetry_equiv_pos_as_xyz
x,y,z
-x+1/4,z+1/4,-y+3/4
-x+1/4,-z+3/4,y+3/4
-z+1/4,-y+3/4,x+3/4
z+1/4,-y+3/4,-x+1/4
y+1/4,-x+3/4,-z+1/4
-y+1/4,x+1/4,-z+3/4
z,x,y
y,z,x
-y,-z+1/2,x
z,-x,-y+1/2
-y+1/2,z,-x
-z,-x+1/2,y
-z+1/2,x,-y
y,-z,-x+1/2
x,-y,-z+1/2
-x+1/2,y,-z
-x,-y+1/2,z
-y+1/4,-x+3/4,z+3/4
y+1/4,x+1/4,z+1/4
-z+1/4,y+1/4,-x+3/4
z+1/4,y+1/4,x+1/4
x+1/4,-z+3/4,-y+1/4
x+1/4,z+1/4,y+1/4
x+1/2,y+1/2,z+1/2
-x+3/4,z+3/4,-y+1/4
-x+3/4,-z+1/4,y+1/4
-z+3/4,-y+1/4,x+1/4
z+3/4,-y+1/4,-x+3/4
y+3/4,-x+1/4,-z+3/4
-y+3/4,x+3/4,-z+1/4
z+1/2,x+1/2,y+1/2
y+1/2,z+1/2,x+1/2
-y+1/2,-z,x+1/2
z+1/2,-x+1/2,-y
-y,z+1/2,-x+1/2
-z+1/2,-x,y+1/2
-z,x+1/2,-y+1/2
y+1/2,-z+1/2,-x
x+1/2,-y+1/2,-z
-x,y+1/2,-z+1/2
-x+1/2,-y,z+1/2
-y+3/4,-x+1/4,z+1/4
y+3/4,x+3/4,z+3/4
-z+3/4,y+3/4,-x+1/4
z+3/4,y+3/4,x+3/4
x+3/4,-z+1/4,-y+3/4
x+3/4,z+3/4,y+3/4

loop_
_atom_site_fract_x
_atom_site_fract_y
_atom_site_fract_z
_atom_site_label
0.08300 0.08300 0.08300 Bi1
0.08300 -0.08300 0.41700 Bi2
0.41700 0.08300 -0.08300 Bi3
-0.08300 0.41700 0.08300 Bi4
0.33300 0.33300 0.33300 Bi5
0.16700 0.33300 0.66700 Bi6
0.33300 0.66700 0.16700 Bi7
0.66700 0.16700 0.33300 Bi8
0.37500 0.00000 0.25000 Si1
0.12500 0.00000 0.75000 Si2
0.75000 0.87500 0.50000 Si3
0.75000 0.12500 0.00000 Si4
0.00000 0.25000 0.37500 Si5
0.00000 0.75000 0.12500 Si6
0.87500 0.50000 0.75000 Si7
0.62500 0.50000 0.25000 Si8
0.25000 0.37500 0.00000 Si9
0.25000 0.62500 0.50000 Si10
0.50000 0.75000 0.87500 Si11
0.50000 0.25000 0.62500 Si12
-0.03500 0.12500 0.28400 O
